data_1553882
loop_
_publ_author_name
'Xiao, Zhi-You'
'Lin, Rui-Lian'
'Tao, Zhu'
'Liu, Qing-Yun'
'Liu, Jing-Xin'
'Xiao, Xin'

_publ_section_title
;
 Multiple noncovalent interaction constructed polymeric supramolecular
 crystals: recognition of butyl viologen by
 para-dicyclohexanocucurbit[6]uril and
 \a,\a&#x2032;,\d,\d&#x2032;-tetramethylcucurbit[6]uril
;
_journal_issue 12
_journal_name_full 'Organic Chemistry Frontiers'
_journal_page_first 2422
_journal_paper_doi 10.1039/C7QO00708F
_journal_volume 4
_journal_year 2017
_chemical_formula_sum 'C108 H176 Cl6 N52 O50 Sr2'
_chemical_formula_weight 3390.95
_space_group_IT_number 2
_space_group_name_Hall '-P 1'
_space_group_name_H-M_alt 'P -1'
_symmetry_cell_setting triclinic
_symmetry_space_group_name_H-M 'P -1'
_atom_sites_solution_hydrogens geom
_atom_sites_solution_primary direct
_atom_sites_solution_secondary difmap
_audit_creation_method SHELXL-97
_audit_update_record
;
2017-08-07 deposited with the CCDC.
2017-09-05 downloaded from the CCDC.
;
_cell_angle_alpha 92.995(2)
_cell_angle_beta 98.521(2)
_cell_angle_gamma 106.862(2)
_cell_formula_units_Z 1
_cell_length_a 12.8381(7)
_cell_length_b 15.6916(9)
_cell_length_c 22.2878(13)
_cell_measurement_reflns_used 8409
_cell_measurement_temperature 273(2)
_cell_measurement_theta_max 24.89
_cell_measurement_theta_min 2.28
_cell_volume 4227.9(4)
_computing_cell_refinement 'Bruker SMART'
_computing_data_collection 'Bruker SMART'
_computing_data_reduction 'Bruker SMART'
_computing_molecular_graphics 'Bruker SHELXTL'
_computing_publication_material 'Bruker SHELXTL'
_computing_structure_refinement 'SHELXL-97 (Sheldrick, 1997)'
_computing_structure_solution 'SHELXS-97 (Sheldrick, 1990)'
_diffrn_ambient_temperature 273(2)
_diffrn_measured_fraction_theta_full 0.972
_diffrn_measured_fraction_theta_max 0.972
_diffrn_measurement_device_type 'Bruker CCD Area Detector'
_diffrn_measurement_method '\f and \w scan'
_diffrn_radiation_monochromator graphite
_diffrn_radiation_source 'fine-focus sealed tube'
_diffrn_radiation_type MoK\a
_diffrn_radiation_wavelength 0.71073
_diffrn_reflns_av_R_equivalents 0.0349
_diffrn_reflns_av_sigmaI/netI 0.0561
_diffrn_reflns_limit_h_max 15
_diffrn_reflns_limit_h_min -14
_diffrn_reflns_limit_k_max 18
_diffrn_reflns_limit_k_min -18
_diffrn_reflns_limit_l_max 24
_diffrn_reflns_limit_l_min -26
_diffrn_reflns_number 35274
_diffrn_reflns_theta_full 25.10
_diffrn_reflns_theta_max 25.10
_diffrn_reflns_theta_min 0.93
_diffrn_standards_decay_% none
_exptl_absorpt_coefficient_mu 0.815
_exptl_absorpt_correction_T_max 0.8671
_exptl_absorpt_correction_T_min 0.7979
_exptl_absorpt_correction_type multi-scan
_exptl_absorpt_process_details 'SADABS (Bruker, 2008)'
_exptl_crystal_colour colorless
_exptl_crystal_density_diffrn 1.332
_exptl_crystal_density_meas ?
_exptl_crystal_density_method 'not measured'
_exptl_crystal_description block
_exptl_crystal_F_000 1766
_exptl_crystal_size_max 0.29
_exptl_crystal_size_mid 0.23
_exptl_crystal_size_min 0.18
_platon_squeeze_details
;
;
_refine_diff_density_max 1.269
_refine_diff_density_min -0.376
_refine_diff_density_rms 0.091
_refine_ls_extinction_method none
_refine_ls_goodness_of_fit_ref 1.014
_refine_ls_hydrogen_treatment constr
_refine_ls_matrix_type full
_refine_ls_number_parameters 964
_refine_ls_number_reflns 14647
_refine_ls_number_restraints 0
_refine_ls_restrained_S_all 1.014
_refine_ls_R_factor_all 0.0810
_refine_ls_R_factor_gt 0.0615
_refine_ls_shift/su_max 0.013
_refine_ls_shift/su_mean 0.001
_refine_ls_structure_factor_coef Fsqd
_refine_ls_weighting_details 'calc w=1/[\s^2^(Fo^2^)+(0.1286P)^2^+0.0000P] where P=(Fo^2^+2Fc^2^)/3'
_refine_ls_weighting_scheme calc
_refine_ls_wR_factor_gt 0.1789
_refine_ls_wR_factor_ref 0.1905
_reflns_number_gt 10259
_reflns_number_total 14647
_reflns_threshold_expression >2sigma(I)
_cod_data_source_file c7qo00708f1.cif
_cod_data_source_block p_CCDC1
_cod_depositor_comments
;
The following automatic conversions were performed:

data item '_symmetry_cell_setting' value 'Triclinic' was changed to
'triclinic' in accordance with the
/home/saulius/struct/COD-crude-data/automatic-downloads/DataCite-retrospective/RSC/depositions/lib/dictionaries/cif_core.dic
dictionary named 'cif_core.dic' version 2.4.2 last updated on
2011-04-26.

data item '_exptl_crystal_density_meas' value 'not measured' was
changed to '?' -- the value is perceived as not measured.

Automatic conversion script
Id: cif_fix_values 6909 2019-04-08 15:41:33Z antanas 
;
_cod_original_sg_symbol_H-M P-1
_cod_database_code 1553882

loop_
_symmetry_equiv_pos_as_xyz
'x, y, z'
'-x, -y, -z'

loop_
_atom_site_label
_atom_site_type_symbol
_atom_site_fract_x
_atom_site_fract_y
_atom_site_fract_z
_atom_site_U_iso_or_equiv
_atom_site_adp_type
_atom_site_occupancy
_atom_site_symmetry_multiplicity
_atom_site_calc_flag
_atom_site_refinement_flags
_atom_site_disorder_assembly
_atom_site_disorder_group
Sr1 Sr 0.43485(3) 0.39431(2) 0.101292(16) 0.03720(14) Uani 1 1 d . . .
O1 O 1.0504(2) 0.92611(19) 0.20625(13) 0.0494(7) Uani 1 1 d . . .
O2 O 0.7845(2) 0.6807(2) 0.41901(14) 0.0556(8) Uani 1 1 d . . .
O3 O 0.6298(2) 0.39849(18) 0.15279(12) 0.0431(7) Uani 1 1 d . . .
O4 O 0.4849(2) 0.75500(19) 0.07251(13) 0.0521(8) Uani 1 1 d . . .
O1W O 0.3385(2) 0.5144(2) 0.07988(13) 0.0551(8) Uani 1 1 d . . .
O4W O 0.2422(3) 0.3241(2) 0.13063(16) 0.0675(9) Uani 1 1 d . . .
O5 O 0.9936(2) 0.60439(18) 0.36056(13) 0.0468(7) Uani 1 1 d . . .
O6 O 0.8438(2) 0.9979(2) 0.27053(13) 0.0531(8) Uani 1 1 d . . .
O6W O 0.5736(3) 0.5446(2) 0.08128(16) 0.0636(9) Uani 1 1 d . . .
O7 O 0.7088(2) 0.8686(2) 0.37134(12) 0.0484(7) Uani 1 1 d . . .
O8 O 0.68894(19) 0.68522(16) 0.00082(11) 0.0355(6) Uani 1 1 d . . .
O9 O 0.3484(2) 0.64591(16) 0.17181(11) 0.0388(6) Uani 1 1 d . . .
O10 O 0.76304(19) 0.50485(17) 0.04670(12) 0.0394(6) Uani 1 1 d . . .
O11 O 0.4377(2) 0.45994(17) 0.20924(12) 0.0394(6) Uani 1 1 d . . .
O2W O 0.4266(3) 0.2355(2) 0.12568(19) 0.0798(11) Uani 1 1 d . . .
O12 O 1.1220(2) 0.72766(17) 0.24881(12) 0.0403(6) Uani 1 1 d . . .
O3W O 0.5526(3) 0.3642(3) 0.02218(17) 0.0947(15) Uani 1 1 d . . .
N1 N 0.5499(3) 0.4447(2) 0.29630(14) 0.0378(7) Uani 1 1 d . . .
N2 N 0.5962(2) 0.6307(2) 0.38543(15) 0.0396(8) Uani 1 1 d . . .
N3 N 1.0745(2) 0.70127(19) 0.14408(14) 0.0340(7) Uani 1 1 d . . .
N4 N 0.8113(2) 0.4177(2) 0.19324(15) 0.0381(7) Uani 1 1 d . . .
N5 N 0.6895(2) 0.3960(2) 0.25533(14) 0.0354(7) Uani 1 1 d . . .
N6 N 0.5154(2) 0.86669(19) 0.14933(14) 0.0343(7) Uani 1 1 d . . .
N7 N 0.4116(2) 0.78776(19) 0.22301(13) 0.0321(7) Uani 1 1 d . . .
N8 N 0.6928(3) 0.5354(2) 0.37779(14) 0.0388(8) Uani 1 1 d . . .
N9 N 0.9086(2) 0.49496(19) 0.11663(14) 0.0336(7) Uani 1 1 d . . .
N10 N 0.6585(3) 0.9610(2) 0.22905(15) 0.0430(8) Uani 1 1 d . . .
N11 N 0.9342(2) 0.60993(19) 0.06026(14) 0.0329(7) Uani 1 1 d . . .
N12 N 0.7758(2) 0.83072(19) 0.04307(14) 0.0335(7) Uani 1 1 d . . .
N13 N 0.3940(2) 0.67060(19) 0.27628(13) 0.0326(7) Uani 1 1 d . . .
N14 N 0.9566(2) 0.5031(2) 0.27580(14) 0.0368(7) Uani 1 1 d . . .
N15 N 0.5602(2) 0.8770(2) 0.30218(14) 0.0372(8) Uani 1 1 d . . .
N16 N 1.0515(2) 0.5847(2) 0.19898(14) 0.0355(7) Uani 1 1 d . . .
N17 N 0.9174(2) 0.92510(19) 0.12518(14) 0.0344(7) Uani 1 1 d . . .
N18 N 0.5398(2) 0.7608(2) 0.35781(14) 0.0368(7) Uani 1 1 d . . .
N19 N 1.0163(2) 0.83188(19) 0.11798(14) 0.0348(7) Uani 1 1 d . . .
N20 N 0.7812(2) 0.9778(2) 0.16676(14) 0.0363(7) Uani 1 1 d . . .
N21 N 0.4576(2) 0.5426(2) 0.30145(13) 0.0322(7) Uani 1 1 d . . .
N22 N 0.8767(2) 0.73971(19) 0.03481(14) 0.0321(7) Uani 1 1 d . . .
N23 N 0.6386(2) 0.87944(19) 0.08770(14) 0.0332(7) Uani 1 1 d . . .
N24 N 0.8325(3) 0.4860(2) 0.33717(15) 0.0396(8) Uani 1 1 d . . .
C1 C 0.7914(3) 0.4047(2) 0.29554(18) 0.0372(9) Uani 1 1 d . . .
H1A H 0.7872 0.3513 0.3172 0.045 Uiso 1 1 calc R . .
C2 C 1.1321(3) 0.6346(3) 0.05710(19) 0.0440(10) Uani 1 1 d . . .
H2A H 1.1367 0.6861 0.0350 0.066 Uiso 1 1 calc R . .
H2B H 1.1124 0.5819 0.0288 0.066 Uiso 1 1 calc R . .
H2C H 1.2023 0.6413 0.0819 0.066 Uiso 1 1 calc R . .
C3 C 0.9580(3) 0.8258(2) 0.05637(17) 0.0314(8) Uani 1 1 d . . .
H3A H 1.0094 0.8443 0.0278 0.038 Uiso 1 1 calc R . .
C4 C 1.1073(3) 0.7952(2) 0.13365(18) 0.0364(9) Uani 1 1 d . . .
H4A H 1.1504 0.8027 0.1010 0.044 Uiso 1 1 calc R . .
H4B H 1.1548 0.8295 0.1702 0.044 Uiso 1 1 calc R . .
C5 C 0.5695(3) 0.7108(3) 0.40580(18) 0.0444(10) Uani 1 1 d . . .
H5A H 0.5088 0.6930 0.4283 0.053 Uiso 1 1 calc R . .
H5B H 0.6328 0.7495 0.4337 0.053 Uiso 1 1 calc R . .
C6 C 0.5800(3) 0.4791(3) 0.35998(17) 0.0378(9) Uani 1 1 d . . .
H6A H 0.5603 0.4318 0.3870 0.045 Uiso 1 1 calc R . .
C7 C 1.0609(3) 0.5402(3) 0.25474(18) 0.0391(9) Uani 1 1 d . . .
H7A H 1.0926 0.4922 0.2476 0.047 Uiso 1 1 calc R . .
H7B H 1.1115 0.5829 0.2868 0.047 Uiso 1 1 calc R . .
C8 C 0.4418(3) 0.8297(2) 0.28623(16) 0.0326(8) Uani 1 1 d . . .
C9 C 0.7689(3) 0.9801(2) 0.22665(18) 0.0369(9) Uani 1 1 d . . .
C10 C 1.0963(3) 0.4809(3) 0.1269(2) 0.0457(10) Uani 1 1 d . . .
H10A H 1.0799 0.4333 0.1527 0.069 Uiso 1 1 calc R . .
H10B H 1.1732 0.5141 0.1369 0.069 Uiso 1 1 calc R . .
H10C H 1.0793 0.4563 0.0850 0.069 Uiso 1 1 calc R . .
C11 C 0.3430(3) 0.7359(3) 0.36755(18) 0.0411(9) Uani 1 1 d . . .
H11A H 0.3398 0.6837 0.3887 0.062 Uiso 1 1 calc R . .
H11B H 0.2715 0.7299 0.3444 0.062 Uiso 1 1 calc R . .
H11C H 0.3646 0.7879 0.3966 0.062 Uiso 1 1 calc R . .
C12 C 0.6155(3) 0.9639(3) 0.28489(18) 0.0439(10) Uani 1 1 d . . .
H12A H 0.5639 0.9986 0.2806 0.053 Uiso 1 1 calc R . .
H12B H 0.6759 0.9947 0.3174 0.053 Uiso 1 1 calc R . .
C13 C 0.7848(3) 0.5007(3) 0.39076(17) 0.0420(9) Uani 1 1 d . . .
H13A H 0.7608 0.4445 0.4083 0.050 Uiso 1 1 calc R . .
H13B H 0.8416 0.5423 0.4209 0.050 Uiso 1 1 calc R . .
C14 C 0.8876(3) 1.0020(2) 0.14801(19) 0.0370(9) Uani 1 1 d . . .
H14A H 0.9433 1.0341 0.1824 0.044 Uiso 1 1 calc R . .
H14B H 0.8875 1.0421 0.1163 0.044 Uiso 1 1 calc R . .
C15 C 0.8505(3) 0.4107(2) 0.13596(18) 0.0379(9) Uani 1 1 d . . .
H15A H 0.8991 0.3734 0.1397 0.046 Uiso 1 1 calc R . .
H15B H 0.7877 0.3808 0.1045 0.046 Uiso 1 1 calc R . .
C16 C 0.3707(3) 0.8891(3) 0.2983(2) 0.0458(10) Uani 1 1 d . . .
H16A H 0.3848 0.9379 0.2734 0.069 Uiso 1 1 calc R . .
H16B H 0.3883 0.9122 0.3405 0.069 Uiso 1 1 calc R . .
H16C H 0.2941 0.8547 0.2886 0.069 Uiso 1 1 calc R . .
C17 C 0.5127(3) 0.5468(3) 0.36397(16) 0.0355(9) Uani 1 1 d . . .
H17A H 0.4596 0.5301 0.3919 0.043 Uiso 1 1 calc R . .
C18 C 0.5926(3) 0.9534(2) 0.16964(17) 0.0354(9) Uani 1 1 d . . .
H18A H 0.5562 1.0004 0.1666 0.042 Uiso 1 1 calc R . .
C19 C 0.5812(3) 0.3690(2) 0.27301(19) 0.0366(9) Uani 1 1 d . . .
H19A H 0.5810 0.3280 0.3041 0.044 Uiso 1 1 calc R . .
H19B H 0.5268 0.3374 0.2380 0.044 Uiso 1 1 calc R . .
C20 C 1.0265(3) 0.5434(2) 0.13679(17) 0.0323(8) Uani 1 1 d . . .
C21 C 0.4275(3) 0.7459(2) 0.32446(17) 0.0342(9) Uani 1 1 d . . .
C22 C 1.0448(3) 0.6259(2) 0.09751(17) 0.0335(8) Uani 1 1 d . . .
C23 C 0.8879(3) 0.8893(2) 0.06075(17) 0.0325(8) Uani 1 1 d . . .
H23A H 0.9052 0.9368 0.0337 0.039 Uiso 1 1 calc R . .
C24 C 0.8769(3) 0.4175(2) 0.25206(17) 0.0343(8) Uani 1 1 d . . .
H24A H 0.9110 0.3691 0.2523 0.041 Uiso 1 1 calc R . .
C25 C 0.7009(3) 0.6225(3) 0.39699(17) 0.0387(9) Uani 1 1 d . . .
C26 C 0.6783(3) 0.9642(2) 0.12557(18) 0.0355(9) Uani 1 1 d . . .
H26A H 0.6802 1.0149 0.1015 0.043 Uiso 1 1 calc R . .
C27 C 0.9344(3) 0.5384(3) 0.32813(17) 0.0356(9) Uani 1 1 d . . .
C28 C 0.6809(3) 0.8635(3) 0.03242(17) 0.0366(9) Uani 1 1 d . . .
H28A H 0.6226 0.8202 0.0041 0.044 Uiso 1 1 calc R . .
H28B H 0.7011 0.9189 0.0135 0.044 Uiso 1 1 calc R . .
C29 C 0.4782(3) 0.4802(2) 0.26401(17) 0.0310(8) Uani 1 1 d . . .
C30 C 0.5407(3) 0.8262(2) 0.09973(17) 0.0346(8) Uani 1 1 d . . .
C31 C 0.3637(3) 0.5764(2) 0.28611(17) 0.0340(8) Uani 1 1 d . . .
H31A H 0.3170 0.5419 0.2495 0.041 Uiso 1 1 calc R . .
H31B H 0.3207 0.5672 0.3188 0.041 Uiso 1 1 calc R . .
C32 C 0.9055(3) 0.6626(2) 0.01305(16) 0.0329(8) Uani 1 1 d . . .
H32A H 0.8435 0.6247 -0.0161 0.039 Uiso 1 1 calc R . .
H32B H 0.9674 0.6828 -0.0083 0.039 Uiso 1 1 calc R . .
C33 C 1.0000(3) 0.8976(2) 0.15487(17) 0.0316(8) Uani 1 1 d . . .
C34 C 1.0859(3) 0.6772(2) 0.20234(17) 0.0334(8) Uani 1 1 d . . .
C35 C 0.7025(3) 0.4039(2) 0.19630(18) 0.0337(8) Uani 1 1 d . . .
C36 C 0.4099(3) 0.8342(2) 0.16941(18) 0.0352(9) Uani 1 1 d . . .
H36A H 0.3829 0.8847 0.1771 0.042 Uiso 1 1 calc R . .
H36B H 0.3577 0.7943 0.1365 0.042 Uiso 1 1 calc R . .
C37 C 0.6121(3) 0.8377(3) 0.34583(17) 0.0367(9) Uani 1 1 d . . .
C38 C 0.3832(3) 0.6966(2) 0.21962(16) 0.0311(8) Uani 1 1 d . . .
C39 C 0.7730(3) 0.7462(2) 0.02444(15) 0.0297(8) Uani 1 1 d . . .
C40 C 0.8594(3) 0.5344(2) 0.07261(17) 0.0329(9) Uani 1 1 d . . .
N26 N 0.4617(3) 1.0687(3) 0.5482(2) 0.0695(13) Uani 1 1 d . . .
H26B H 0.5183 1.0981 0.5747 0.083 Uiso 1 1 calc R . .
N25 N -0.0205(3) 0.8393(3) 0.34141(17) 0.0514(10) Uani 1 1 d . . .
C42 C -0.2421(6) 0.6817(7) 0.2176(4) 0.173(5) Uani 1 1 d . . .
H42A H -0.2269 0.6717 0.1769 0.207 Uiso 1 1 calc R . .
H42B H -0.2629 0.6231 0.2324 0.207 Uiso 1 1 calc R . .
C48 C 0.1320(4) 0.9691(4) 0.3716(2) 0.0737(16) Uani 1 1 d . . .
H48A H 0.1701 1.0277 0.3664 0.088 Uiso 1 1 calc R . .
C46 C 0.0221(4) 0.7976(3) 0.3827(3) 0.0765(17) Uani 1 1 d . . .
H46A H -0.0149 0.7382 0.3864 0.092 Uiso 1 1 calc R . .
C54 C 0.4004(4) 0.9879(4) 0.5561(2) 0.0668(15) Uani 1 1 d . . .
H54A H 0.4203 0.9628 0.5912 0.080 Uiso 1 1 calc R . .
C53 C 0.4325(4) 1.1017(4) 0.4987(3) 0.0703(15) Uani 1 1 d . . .
H53A H 0.4746 1.1588 0.4927 0.084 Uiso 1 1 calc R . .
C47 C 0.1190(4) 0.8386(3) 0.4205(3) 0.0721(16) Uani 1 1 d . . .
H47A H 0.1467 0.8066 0.4494 0.086 Uiso 1 1 calc R . .
C52 C 0.3435(4) 1.0581(3) 0.4543(2) 0.0625(13) Uani 1 1 d . . .
H52A H 0.3281 1.0853 0.4194 0.075 Uiso 1 1 calc R . .
C50 C 0.2777(3) 0.9749(3) 0.4616(2) 0.0499(11) Uani 1 1 d . . .
C51 C 0.3090(4) 0.9386(4) 0.5153(2) 0.0593(13) Uani 1 1 d . . .
H51A H 0.2683 0.8821 0.5231 0.071 Uiso 1 1 calc R . .
C49 C 0.1763(3) 0.9245(3) 0.41720(19) 0.0453(10) Uani 1 1 d . . .
C45 C 0.0328(4) 0.9264(4) 0.3347(2) 0.0703(15) Uani 1 1 d . . .
H45A H 0.0022 0.9565 0.3055 0.084 Uiso 1 1 calc R . .
C44 C -0.1316(3) 0.7955(3) 0.3035(2) 0.0609(13) Uani 1 1 d . . .
H44A H -0.1821 0.7667 0.3299 0.073 Uiso 1 1 calc R . .
H44B H -0.1591 0.8413 0.2853 0.073 Uiso 1 1 calc R . .
C43 C -0.1313(4) 0.7287(3) 0.2548(2) 0.0543(11) Uani 1 1 d . . .
H43A H -0.1011 0.6843 0.2731 0.065 Uiso 1 1 calc R . .
H43B H -0.0825 0.7581 0.2278 0.065 Uiso 1 1 calc R . .
C41 C -0.3310(6) 0.7023(7) 0.2089(4) 0.161(5) Uani 1 1 d . . .
H41A H -0.3875 0.6549 0.1835 0.242 Uiso 1 1 calc R . .
H41B H -0.3195 0.7565 0.1893 0.242 Uiso 1 1 calc R . .
H41C H -0.3535 0.7111 0.2474 0.242 Uiso 1 1 calc R . .
Cl2A Cl 0.7617(5) 0.1257(4) 0.0023(3) 0.099(2) Uani 0.30 1 d P A 1
Cl2B Cl 0.8374(3) 0.18773(18) 0.05397(16) 0.0753(9) Uani 0.50 1 d P B 2
Cl2C Cl 0.9487(11) 0.2316(6) 0.0952(7) 0.142(5) Uani 0.20 1 d P C 3
Cl1A Cl 0.1464(2) 0.09736(17) 0.09516(9) 0.0997(9) Uani 0.70 1 d P D 1
Cl1B Cl 0.1533(9) 0.0081(6) 0.0726(5) 0.112(3) Uani 0.20 1 d P E 2
Cl1C Cl 0.0916(12) 0.1493(10) 0.0749(5) 0.075(5) Uani 0.10 1 d P F 3
O8W O 0.1789(4) 0.3605(3) 0.2487(2) 0.1063(15) Uani 1 1 d . . .
O5W O 0.9756(6) 0.2220(4) 0.2205(4) 0.172(3) Uani 1 1 d . . .
O7W O 0.1247(7) 0.1148(5) 0.2653(4) 0.217(4) Uani 1 1 d . . .

loop_
_atom_site_aniso_label
_atom_site_aniso_U_11
_atom_site_aniso_U_22
_atom_site_aniso_U_33
_atom_site_aniso_U_23
_atom_site_aniso_U_13
_atom_site_aniso_U_12
Sr1 0.0247(2) 0.0499(2) 0.0309(2) -0.01091(16) -0.00032(14) 0.00676(15)
O1 0.0513(17) 0.0491(16) 0.0397(17) -0.0117(13) -0.0055(14) 0.0121(14)
O2 0.0320(16) 0.0657(19) 0.0573(19) -0.0242(16) -0.0153(14) 0.0132(14)
O3 0.0251(14) 0.0557(17) 0.0407(16) -0.0051(13) -0.0025(12) 0.0058(12)
O4 0.0448(16) 0.0537(17) 0.0463(18) -0.0229(14) 0.0081(14) 0.0019(14)
O1W 0.0495(17) 0.072(2) 0.0460(18) -0.0158(15) 0.0009(14) 0.0291(15)
O4W 0.0459(18) 0.081(2) 0.070(2) -0.0039(18) 0.0198(16) 0.0072(16)
O5 0.0443(16) 0.0463(16) 0.0423(17) -0.0080(14) -0.0034(13) 0.0097(13)
O6 0.0330(15) 0.0671(19) 0.0448(18) -0.0132(15) -0.0026(13) 0.0008(14)
O6W 0.0447(18) 0.072(2) 0.080(2) 0.0202(18) 0.0196(17) 0.0210(16)
O7 0.0281(15) 0.0647(18) 0.0432(17) -0.0220(14) 0.0002(12) 0.0073(13)
O8 0.0266(13) 0.0416(14) 0.0327(14) -0.0062(12) -0.0033(11) 0.0075(11)
O9 0.0428(15) 0.0375(14) 0.0292(14) -0.0109(12) -0.0045(12) 0.0092(12)
O10 0.0237(13) 0.0481(15) 0.0408(16) -0.0068(12) -0.0014(11) 0.0076(11)
O11 0.0389(15) 0.0422(15) 0.0334(16) -0.0092(12) 0.0010(12) 0.0113(12)
O2W 0.072(2) 0.056(2) 0.100(3) 0.011(2) -0.006(2) 0.0119(18)
O12 0.0373(15) 0.0388(14) 0.0354(15) -0.0128(12) -0.0088(12) 0.0072(12)
O3W 0.0396(18) 0.134(3) 0.080(3) -0.069(2) 0.0127(17) -0.009(2)
N1 0.0367(18) 0.0395(17) 0.0361(19) -0.0016(15) 0.0056(15) 0.0109(14)
N2 0.0307(17) 0.0470(18) 0.0367(18) -0.0097(15) -0.0047(14) 0.0126(14)
N3 0.0331(17) 0.0314(16) 0.0340(18) -0.0055(14) -0.0028(13) 0.0098(13)
N4 0.0291(16) 0.0433(18) 0.0392(19) -0.0054(15) 0.0004(14) 0.0111(14)
N5 0.0281(16) 0.0393(17) 0.0380(19) 0.0025(14) 0.0045(14) 0.0099(13)
N6 0.0279(16) 0.0332(16) 0.0401(18) -0.0029(14) 0.0062(14) 0.0077(13)
N7 0.0314(16) 0.0340(16) 0.0268(17) -0.0070(13) -0.0015(13) 0.0083(13)
N8 0.0331(17) 0.0472(19) 0.0363(19) -0.0002(15) 0.0007(14) 0.0155(15)
N9 0.0250(15) 0.0327(16) 0.0386(18) -0.0056(14) 0.0007(13) 0.0057(13)
N10 0.0331(17) 0.0477(19) 0.0380(19) -0.0148(15) 0.0062(15) -0.0007(15)
N11 0.0225(15) 0.0347(16) 0.0386(18) -0.0056(14) -0.0011(13) 0.0088(13)
N12 0.0247(15) 0.0357(16) 0.0362(18) -0.0056(14) -0.0032(13) 0.0086(13)
N13 0.0308(16) 0.0342(16) 0.0277(17) -0.0094(13) -0.0025(13) 0.0076(13)
N14 0.0286(16) 0.0387(17) 0.0375(18) -0.0057(14) 0.0001(14) 0.0057(13)
N15 0.0272(16) 0.0384(17) 0.0366(19) -0.0133(15) 0.0003(14) 0.0008(14)
N16 0.0329(17) 0.0352(17) 0.0330(18) -0.0043(14) -0.0017(13) 0.0068(13)
N17 0.0319(17) 0.0300(15) 0.0372(18) -0.0062(14) 0.0043(14) 0.0057(13)
N18 0.0246(16) 0.0479(19) 0.0329(18) -0.0108(15) -0.0043(13) 0.0103(14)
N19 0.0281(16) 0.0334(16) 0.0377(18) -0.0037(14) -0.0035(13) 0.0070(13)
N20 0.0312(17) 0.0355(16) 0.0390(19) -0.0067(14) 0.0050(14) 0.0073(13)
N21 0.0296(16) 0.0393(16) 0.0253(16) -0.0057(13) -0.0015(13) 0.0111(13)
N22 0.0213(15) 0.0357(16) 0.0367(18) -0.0092(14) -0.0009(13) 0.0098(13)
N23 0.0326(16) 0.0346(16) 0.0325(17) -0.0058(13) 0.0052(13) 0.0119(13)
N24 0.0356(18) 0.0449(18) 0.0377(19) 0.0012(15) 0.0009(14) 0.0140(15)
C1 0.037(2) 0.0311(19) 0.045(2) 0.0033(17) 0.0018(18) 0.0145(16)
C2 0.029(2) 0.056(2) 0.050(3) 0.000(2) 0.0111(18) 0.0160(18)
C3 0.0261(18) 0.0352(19) 0.032(2) 0.0002(16) 0.0073(15) 0.0068(15)
C4 0.0226(18) 0.037(2) 0.043(2) -0.0024(17) -0.0045(16) 0.0039(15)
C5 0.039(2) 0.059(3) 0.029(2) -0.0156(19) -0.0045(17) 0.014(2)
C6 0.038(2) 0.044(2) 0.028(2) 0.0058(17) 0.0048(17) 0.0082(17)
C7 0.030(2) 0.042(2) 0.043(2) 0.0014(18) -0.0012(17) 0.0115(17)
C8 0.0266(18) 0.0372(19) 0.030(2) -0.0121(16) 0.0015(15) 0.0085(15)
C9 0.035(2) 0.0334(19) 0.038(2) -0.0066(17) 0.0049(18) 0.0051(16)
C10 0.043(2) 0.047(2) 0.053(3) -0.001(2) 0.009(2) 0.0229(19)
C11 0.034(2) 0.051(2) 0.036(2) -0.0057(18) 0.0076(17) 0.0098(18)
C12 0.040(2) 0.042(2) 0.040(2) -0.0159(18) 0.0088(18) -0.0007(18)
C13 0.038(2) 0.059(3) 0.029(2) 0.0048(19) -0.0025(17) 0.0185(19)
C14 0.0308(19) 0.0281(18) 0.048(2) -0.0049(17) 0.0073(17) 0.0036(15)
C15 0.033(2) 0.036(2) 0.041(2) -0.0111(17) 0.0057(17) 0.0082(16)
C16 0.039(2) 0.045(2) 0.053(3) -0.015(2) 0.0070(19) 0.0150(18)
C17 0.033(2) 0.047(2) 0.024(2) 0.0016(17) 0.0039(16) 0.0108(17)
C18 0.036(2) 0.0310(19) 0.039(2) -0.0039(16) 0.0028(17) 0.0124(16)
C19 0.0311(19) 0.0270(18) 0.048(2) 0.0023(17) 0.0046(17) 0.0042(15)
C20 0.0208(17) 0.0374(19) 0.039(2) -0.0060(16) 0.0019(15) 0.0125(15)
C21 0.0237(18) 0.043(2) 0.032(2) -0.0136(17) -0.0002(15) 0.0084(16)
C22 0.0222(18) 0.0359(19) 0.039(2) -0.0085(17) -0.0011(15) 0.0092(15)
C23 0.0243(18) 0.0338(19) 0.036(2) 0.0014(16) 0.0058(15) 0.0032(15)
C24 0.032(2) 0.0311(19) 0.040(2) 0.0019(17) 0.0009(17) 0.0130(16)
C25 0.035(2) 0.053(2) 0.028(2) -0.0041(18) -0.0005(17) 0.0157(19)
C26 0.036(2) 0.0300(18) 0.042(2) 0.0012(17) 0.0061(17) 0.0126(16)
C27 0.032(2) 0.041(2) 0.036(2) 0.0057(18) -0.0013(17) 0.0171(17)
C28 0.033(2) 0.047(2) 0.031(2) -0.0003(17) 0.0016(16) 0.0168(17)
C29 0.0244(18) 0.0322(19) 0.031(2) 0.0005(16) 0.0015(15) 0.0022(15)
C30 0.033(2) 0.038(2) 0.031(2) -0.0019(17) 0.0014(16) 0.0105(17)
C31 0.0263(18) 0.037(2) 0.033(2) -0.0049(16) 0.0010(15) 0.0043(15)
C32 0.0283(19) 0.042(2) 0.027(2) -0.0104(16) -0.0003(15) 0.0121(16)
C33 0.0321(19) 0.0278(18) 0.031(2) -0.0019(16) 0.0022(16) 0.0060(15)
C34 0.0223(18) 0.040(2) 0.038(2) -0.0047(18) -0.0024(16) 0.0131(16)
C35 0.0267(19) 0.0289(18) 0.041(2) -0.0026(16) 0.0000(17) 0.0048(15)
C36 0.0257(18) 0.037(2) 0.043(2) -0.0035(17) 0.0038(16) 0.0123(16)
C37 0.0250(19) 0.045(2) 0.032(2) -0.0227(18) 0.0014(16) 0.0044(17)
C38 0.0240(18) 0.0350(19) 0.031(2) -0.0077(17) -0.0005(15) 0.0082(15)
C39 0.0276(19) 0.039(2) 0.0216(18) -0.0006(15) 0.0011(15) 0.0098(16)
C40 0.0211(18) 0.037(2) 0.040(2) -0.0105(17) 0.0056(16) 0.0106(16)
N26 0.049(2) 0.091(3) 0.059(3) -0.039(3) -0.002(2) 0.022(3)
N25 0.040(2) 0.064(2) 0.047(2) -0.0211(19) 0.0038(17) 0.0181(19)
C42 0.067(4) 0.243(11) 0.177(9) -0.154(9) -0.052(5) 0.064(6)
C48 0.063(3) 0.086(4) 0.044(3) 0.003(3) 0.000(2) -0.016(3)
C46 0.059(3) 0.042(3) 0.115(5) -0.018(3) -0.028(3) 0.020(2)
C54 0.047(3) 0.103(4) 0.045(3) -0.025(3) 0.004(2) 0.023(3)
C53 0.056(3) 0.058(3) 0.088(4) -0.023(3) 0.001(3) 0.015(3)
C47 0.057(3) 0.048(3) 0.102(4) -0.005(3) -0.022(3) 0.021(2)
C52 0.057(3) 0.058(3) 0.065(3) -0.014(2) -0.004(2) 0.016(2)
C50 0.039(2) 0.061(3) 0.047(3) -0.021(2) 0.0019(19) 0.019(2)
C51 0.047(3) 0.080(3) 0.046(3) -0.012(2) 0.009(2) 0.015(2)
C49 0.039(2) 0.061(3) 0.038(2) -0.010(2) 0.0026(18) 0.022(2)
C45 0.062(3) 0.083(4) 0.051(3) 0.007(3) 0.001(3) 0.003(3)
C44 0.033(2) 0.079(3) 0.062(3) -0.021(3) 0.000(2) 0.013(2)
C43 0.046(3) 0.061(3) 0.053(3) -0.012(2) -0.001(2) 0.019(2)
C41 0.065(4) 0.212(10) 0.182(9) -0.128(8) -0.041(5) 0.060(5)
Cl2A 0.082(3) 0.116(4) 0.123(5) 0.092(4) 0.056(3) 0.034(3)
Cl2B 0.102(2) 0.0546(15) 0.102(2) 0.0439(16) 0.071(2) 0.0406(16)
Cl2C 0.176(11) 0.080(6) 0.221(13) 0.056(7) 0.143(11) 0.056(7)
Cl1A 0.0952(16) 0.1105(18) 0.0483(11) 0.0073(12) 0.0202(11) -0.0425(14)
Cl1B 0.150(8) 0.076(5) 0.128(8) 0.040(5) 0.075(7) 0.030(5)
Cl1C 0.112(10) 0.136(12) 0.026(6) 0.063(7) 0.021(6) 0.098(10)
O8W 0.109(3) 0.081(3) 0.137(4) -0.010(3) 0.042(3) 0.034(2)
O5W 0.161(6) 0.098(4) 0.239(8) -0.034(4) 0.066(5) 0.005(4)
O7W 0.197(8) 0.149(6) 0.249(9) -0.002(6) -0.013(7) -0.003(5)

loop_
_atom_type_symbol
_atom_type_description
_atom_type_scat_dispersion_real
_atom_type_scat_dispersion_imag
_atom_type_scat_source
C C 0.0033 0.0016 'International Tables Vol C Tables 4.2.6.8 and 6.1.1.4'
H H 0.0000 0.0000 'International Tables Vol C Tables 4.2.6.8 and 6.1.1.4'
Cl Cl 0.1484 0.1585 'International Tables Vol C Tables 4.2.6.8 and 6.1.1.4'
N N 0.0061 0.0033 'International Tables Vol C Tables 4.2.6.8 and 6.1.1.4'
O O 0.0106 0.0060 'International Tables Vol C Tables 4.2.6.8 and 6.1.1.4'
Sr Sr -1.5307 3.2498 'International Tables Vol C Tables 4.2.6.8 and 6.1.1.4'

loop_
_geom_angle_atom_site_label_1
_geom_angle_atom_site_label_2
_geom_angle_atom_site_label_3
_geom_angle
C29 N1 C6 113.5(3)
C29 N1 C19 124.0(3)
C6 N1 C19 121.7(3)
C25 N2 C17 112.9(3)
C25 N2 C5 123.1(3)
C17 N2 C5 122.6(3)
C34 N3 C4 120.0(3)
C34 N3 C22 113.5(3)
C4 N3 C22 125.9(3)
C35 N4 C15 122.5(3)
C35 N4 C24 112.5(3)
C15 N4 C24 123.3(3)
C35 N5 C1 112.9(3)
C35 N5 C19 122.1(3)
C1 N5 C19 124.5(3)
C30 N6 C18 112.5(3)
C30 N6 C36 122.6(3)
C18 N6 C36 123.5(3)
C38 N7 C36 121.7(3)
C38 N7 C8 112.6(3)
C36 N7 C8 125.7(3)
C25 N8 C13 121.6(3)
C25 N8 C6 113.0(3)
C13 N8 C6 123.3(3)
C40 N9 C15 121.6(3)
C40 N9 C20 112.7(3)
C15 N9 C20 125.4(3)
C9 N10 C12 123.6(3)
C9 N10 C18 112.3(3)
C12 N10 C18 123.2(3)
C40 N11 C32 121.4(3)
C40 N11 C22 112.4(3)
C32 N11 C22 126.2(3)
C39 N12 C28 123.4(3)
C39 N12 C23 112.0(3)
C28 N12 C23 123.0(3)
C38 N13 C31 121.1(3)
C38 N13 C21 113.1(3)
C31 N13 C21 125.5(3)
C27 N14 C24 112.7(3)
C27 N14 C7 121.7(3)
C24 N14 C7 124.5(3)
C37 N15 C12 121.2(3)
C37 N15 C8 111.9(3)
C12 N15 C8 125.8(3)
C34 N16 C20 112.5(3)
C34 N16 C7 119.7(3)
C20 N16 C7 126.9(3)
C33 N17 C14 123.2(3)
C33 N17 C23 111.7(3)
C14 N17 C23 122.2(3)
C37 N18 C5 121.4(3)
C37 N18 C21 112.5(3)
C5 N18 C21 125.2(3)
C33 N19 C3 111.5(3)
C33 N19 C4 122.3(3)
C3 N19 C4 123.3(3)
C9 N20 C14 122.7(3)
C9 N20 C26 112.8(3)
C14 N20 C26 123.7(3)
C29 N21 C17 111.8(3)
C29 N21 C31 122.5(3)
C17 N21 C31 122.3(3)
C39 N22 C32 123.4(3)
C39 N22 C3 111.8(3)
C32 N22 C3 123.1(3)
C30 N23 C26 112.6(3)
C30 N23 C28 122.4(3)
C26 N23 C28 122.9(3)
C27 N24 C1 112.1(3)
C27 N24 C13 122.9(3)
C1 N24 C13 123.6(3)
N5 C1 N24 114.8(3)
N5 C1 C24 103.4(3)
N24 C1 C24 103.4(3)
N5 C1 H1A 111.6
N24 C1 H1A 111.6
C24 C1 H1A 111.6
C22 C2 H2A 109.5
C22 C2 H2B 109.5
H2A C2 H2B 109.5
C22 C2 H2C 109.5
H2A C2 H2C 109.5
H2B C2 H2C 109.5
N19 C3 N22 114.8(3)
N19 C3 C23 104.0(3)
N22 C3 C23 103.6(3)
N19 C3 H3A 111.3
N22 C3 H3A 111.3
C23 C3 H3A 111.3
N3 C4 N19 114.7(3)
N3 C4 H4A 108.6
N19 C4 H4A 108.6
N3 C4 H4B 108.6
N19 C4 H4B 108.6
H4A C4 H4B 107.6
N18 C5 N2 114.6(3)
N18 C5 H5A 108.6
N2 C5 H5A 108.6
N18 C5 H5B 108.6
N2 C5 H5B 108.6
H5A C5 H5B 107.6
N8 C6 N1 114.6(3)
N8 C6 C17 102.8(3)
N1 C6 C17 102.3(3)
N8 C6 H6A 112.1
N1 C6 H6A 112.1
C17 C6 H6A 112.1
N14 C7 N16 114.2(3)
N14 C7 H7A 108.7
N16 C7 H7A 108.7
N14 C7 H7B 108.7
N16 C7 H7B 108.7
H7A C7 H7B 107.6
N15 C8 N7 111.8(3)
N15 C8 C16 112.6(3)
N7 C8 C16 111.1(3)
N15 C8 C21 103.0(3)
N7 C8 C21 102.5(3)
C16 C8 C21 115.3(3)
O6 C9 N20 125.8(3)
O6 C9 N10 125.9(4)
N20 C9 N10 108.3(3)
C20 C10 H10A 109.5
C20 C10 H10B 109.5
H10A C10 H10B 109.5
C20 C10 H10C 109.5
H10A C10 H10C 109.5
H10B C10 H10C 109.5
C21 C11 H11A 109.5
C21 C11 H11B 109.5
H11A C11 H11B 109.5
C21 C11 H11C 109.5
H11A C11 H11C 109.5
H11B C11 H11C 109.5
N10 C12 N15 114.2(3)
N10 C12 H12A 108.7
N15 C12 H12A 108.7
N10 C12 H12B 108.7
N15 C12 H12B 108.7
H12A C12 H12B 107.6
N8 C13 N24 113.4(3)
N8 C13 H13A 108.9
N24 C13 H13A 108.9
N8 C13 H13B 108.9
N24 C13 H13B 108.9
H13A C13 H13B 107.7
N20 C14 N17 113.1(3)
N20 C14 H14A 109.0
N17 C14 H14A 109.0
N20 C14 H14B 109.0
N17 C14 H14B 109.0
H14A C14 H14B 107.8
N9 C15 N4 114.7(3)
N9 C15 H15A 108.6
N4 C15 H15A 108.6
N9 C15 H15B 108.6
N4 C15 H15B 108.6
H15A C15 H15B 107.6
C8 C16 H16A 109.5
C8 C16 H16B 109.5
H16A C16 H16B 109.5
C8 C16 H16C 109.5
H16A C16 H16C 109.5
H16B C16 H16C 109.5
N2 C17 N21 113.9(3)
N2 C17 C6 103.7(3)
N21 C17 C6 103.4(3)
N2 C17 H17A 111.7
N21 C17 H17A 111.7
C6 C17 H17A 111.7
N6 C18 N10 115.3(3)
N6 C18 C26 103.7(3)
N10 C18 C26 103.5(3)
N6 C18 H18A 111.3
N10 C18 H18A 111.3
C26 C18 H18A 111.3
N5 C19 N1 112.4(3)
N5 C19 H19A 109.1
N1 C19 H19A 109.1
N5 C19 H19B 109.1
N1 C19 H19B 109.1
H19A C19 H19B 107.9
N16 C20 N9 113.3(3)
N16 C20 C10 111.8(3)
N9 C20 C10 109.8(3)
N16 C20 C22 103.5(3)
N9 C20 C22 102.7(3)
C10 C20 C22 115.4(3)
N18 C21 N13 112.7(3)
N18 C21 C11 111.9(3)
N13 C21 C11 111.6(3)
N18 C21 C8 102.5(3)
N13 C21 C8 102.2(3)
C11 C21 C8 115.2(3)
N3 C22 N11 113.4(3)
N3 C22 C2 111.8(3)
N11 C22 C2 110.8(3)
N3 C22 C20 102.2(3)
N11 C22 C20 102.6(3)
C2 C22 C20 115.7(3)
N12 C23 N17 114.6(3)
N12 C23 C3 103.3(3)
N17 C23 C3 103.0(3)
N12 C23 H23A 111.8
N17 C23 H23A 111.8
C3 C23 H23A 111.8
N14 C24 N4 114.4(3)
N14 C24 C1 103.3(3)
N4 C24 C1 102.9(3)
N14 C24 H24A 111.9
N4 C24 H24A 111.9
C1 C24 H24A 111.9
O2 C25 N2 126.6(4)
O2 C25 N8 126.3(4)
N2 C25 N8 107.2(3)
N20 C26 N23 114.9(3)
N20 C26 C18 102.8(3)
N23 C26 C18 102.7(3)
N20 C26 H26A 111.9
N23 C26 H26A 111.9
C18 C26 H26A 111.9
O5 C27 N14 126.1(4)
O5 C27 N24 126.2(4)
N14 C27 N24 107.7(3)
N12 C28 N23 113.5(3)
N12 C28 H28A 108.9
N23 C28 H28A 108.9
N12 C28 H28B 108.9
N23 C28 H28B 108.9
H28A C28 H28B 107.7
O11 C29 N1 125.9(3)
O11 C29 N21 125.3(3)
N1 C29 N21 108.8(3)
O4 C30 N23 127.0(3)
O4 C30 N6 124.7(3)
N23 C30 N6 108.2(3)
N13 C31 N21 114.0(3)
N13 C31 H31A 108.7
N21 C31 H31A 108.7
N13 C31 H31B 108.7
N21 C31 H31B 108.7
H31A C31 H31B 107.6
N11 C32 N22 114.3(3)
N11 C32 H32A 108.7
N22 C32 H32A 108.7
N11 C32 H32B 108.7
N22 C32 H32B 108.7
H32A C32 H32B 107.6
O1 C33 N17 125.5(3)
O1 C33 N19 125.8(4)
N17 C33 N19 108.6(3)
O12 C34 N3 126.4(3)
O12 C34 N16 125.7(4)
N3 C34 N16 107.9(3)
O3 C35 N5 126.5(3)
O3 C35 N4 125.2(4)
N5 C35 N4 108.2(3)
N7 C36 N6 115.1(3)
N7 C36 H36A 108.5
N6 C36 H36A 108.5
N7 C36 H36B 108.5
N6 C36 H36B 108.5
H36A C36 H36B 107.5
O7 C37 N18 125.1(4)
O7 C37 N15 125.1(4)
N18 C37 N15 109.8(3)
O9 C38 N13 125.5(3)
O9 C38 N7 124.9(3)
N13 C38 N7 109.5(3)
O8 C39 N22 125.6(3)
O8 C39 N12 125.4(3)
N22 C39 N12 109.0(3)
O10 C40 N9 125.1(3)
O10 C40 N11 125.2(4)
N9 C40 N11 109.7(3)
C53 N26 C54 116.8(5)
C53 N26 H26B 121.6
C54 N26 H26B 121.6
C46 N25 C45 120.2(4)
C46 N25 C44 121.0(4)
C45 N25 C44 118.6(4)
C41 C42 C43 131.9(7)
C41 C42 H42A 104.3
C43 C42 H42A 104.3
C41 C42 H42B 104.3
C43 C42 H42B 104.3
H42A C42 H42B 105.6
C45 C48 C49 120.2(5)
C45 C48 H48A 119.9
C49 C48 H48A 119.9
N25 C46 C47 121.7(5)
N25 C46 H46A 119.1
C47 C46 H46A 119.1
N26 C54 C51 123.8(6)
N26 C54 H54A 118.1
C51 C54 H54A 118.1
N26 C53 C52 124.5(5)
N26 C53 H53A 117.7
C52 C53 H53A 117.7
C49 C47 C46 121.8(5)
C49 C47 H47A 119.1
C46 C47 H47A 119.1
C50 C52 C53 119.9(5)
C50 C52 H52A 120.0
C53 C52 H52A 120.0
C52 C50 C51 115.8(4)
C52 C50 C49 123.6(5)
C51 C50 C49 120.6(4)
C54 C51 C50 119.1(5)
C54 C51 H51A 120.4
C50 C51 H51A 120.4
C47 C49 C48 116.7(4)
C47 C49 C50 123.5(4)
C48 C49 C50 119.6(4)
N25 C45 C48 119.3(5)
N25 C45 H45A 120.4
C48 C45 H45A 120.4
C43 C44 N25 113.7(4)
C43 C44 H44A 108.8
N25 C44 H44A 108.8
C43 C44 H44B 108.8
N25 C44 H44B 108.8
H44A C44 H44B 107.7
C44 C43 C42 114.7(4)
C44 C43 H43A 108.6
C42 C43 H43A 108.6
C44 C43 H43B 108.6
C42 C43 H43B 108.6
H43A C43 H43B 107.6
C42 C41 H41A 109.5
C42 C41 H41B 109.5
H41A C41 H41B 109.5
C42 C41 H41C 109.5
H41A C41 H41C 109.5
H41B C41 H41C 109.5

loop_
_geom_bond_atom_site_label_1
_geom_bond_atom_site_label_2
_geom_bond_distance
O1 C33 1.220(4)
O2 C25 1.206(4)
O3 C35 1.224(4)
O4 C30 1.211(4)
O5 C27 1.214(4)
O6 C9 1.223(5)
O7 C37 1.229(4)
O8 C39 1.239(4)
O9 C38 1.238(4)
O10 C40 1.227(4)
O11 C29 1.240(4)
O12 C34 1.214(4)
N1 C29 1.349(5)
N1 C6 1.446(5)
N1 C19 1.454(5)
N2 C25 1.375(5)
N2 C17 1.441(5)
N2 C5 1.462(5)
N3 C34 1.370(5)
N3 C4 1.451(5)
N3 C22 1.454(4)
N4 C35 1.363(5)
N4 C15 1.450(5)
N4 C24 1.450(5)
N5 C35 1.358(5)
N5 C1 1.439(5)
N5 C19 1.451(5)
N6 C30 1.373(5)
N6 C18 1.435(5)
N6 C36 1.448(4)
N7 C38 1.364(4)
N7 C36 1.432(5)
N7 C8 1.470(4)
N8 C25 1.381(5)
N8 C13 1.436(5)
N8 C6 1.445(5)
N9 C40 1.361(5)
N9 C15 1.440(5)
N9 C20 1.472(4)
N10 C9 1.371(5)
N10 C12 1.438(5)
N10 C18 1.441(5)
N11 C40 1.362(5)
N11 C32 1.442(5)
N11 C22 1.479(4)
N12 C39 1.358(4)
N12 C28 1.448(5)
N12 C23 1.448(4)
N13 C38 1.348(5)
N13 C31 1.452(5)
N13 C21 1.473(4)
N14 C27 1.368(5)
N14 C24 1.449(4)
N14 C7 1.454(5)
N15 C37 1.370(5)
N15 C12 1.445(5)
N15 C8 1.465(4)
N16 C34 1.383(5)
N16 C20 1.449(5)
N16 C7 1.464(5)
N17 C33 1.355(5)
N17 C14 1.457(4)
N17 C23 1.467(5)
N18 C37 1.360(5)
N18 C5 1.430(5)
N18 C21 1.468(4)
N19 C33 1.367(5)
N19 C3 1.448(5)
N19 C4 1.452(5)
N20 C9 1.367(5)
N20 C14 1.439(5)
N20 C26 1.445(5)
N21 C29 1.362(5)
N21 C17 1.455(5)
N21 C31 1.456(5)
N22 C39 1.352(4)
N22 C32 1.444(4)
N22 C3 1.452(4)
N23 C30 1.365(5)
N23 C26 1.450(5)
N23 C28 1.456(4)
N24 C27 1.378(5)
N24 C1 1.451(5)
N24 C13 1.458(5)
C1 C24 1.547(5)
C1 H1A 0.9800
C2 C22 1.520(5)
C2 H2A 0.9600
C2 H2B 0.9600
C2 H2C 0.9600
C3 C23 1.533(5)
C3 H3A 0.9800
C4 H4A 0.9700
C4 H4B 0.9700
C5 H5A 0.9700
C5 H5B 0.9700
C6 C17 1.557(5)
C6 H6A 0.9800
C7 H7A 0.9700
C7 H7B 0.9700
C8 C16 1.521(5)
C8 C21 1.585(6)
C10 C20 1.535(5)
C10 H10A 0.9600
C10 H10B 0.9600
C10 H10C 0.9600
C11 C21 1.534(5)
C11 H11A 0.9600
C11 H11B 0.9600
C11 H11C 0.9600
C12 H12A 0.9700
C12 H12B 0.9700
C13 H13A 0.9700
C13 H13B 0.9700
C14 H14A 0.9700
C14 H14B 0.9700
C15 H15A 0.9700
C15 H15B 0.9700
C16 H16A 0.9600
C16 H16B 0.9600
C16 H16C 0.9600
C17 H17A 0.9800
C18 C26 1.561(5)
C18 H18A 0.9800
C19 H19A 0.9700
C19 H19B 0.9700
C20 C22 1.582(5)
C23 H23A 0.9800
C24 H24A 0.9800
C26 H26A 0.9800
C28 H28A 0.9700
C28 H28B 0.9700
C31 H31A 0.9700
C31 H31B 0.9700
C32 H32A 0.9700
C32 H32B 0.9700
C36 H36A 0.9700
C36 H36B 0.9700
N26 C53 1.294(7)
N26 C54 1.321(7)
N26 H26B 0.8600
N25 C46 1.302(6)
N25 C45 1.367(6)
N25 C44 1.494(5)
C42 C41 1.264(9)
C42 C43 1.494(7)
C42 H42A 0.9700
C42 H42B 0.9700
C48 C45 1.372(7)
C48 C49 1.407(7)
C48 H48A 0.9300
C46 C47 1.357(7)
C46 H46A 0.9300
C54 C51 1.372(7)
C54 H54A 0.9300
C53 C52 1.376(7)
C53 H53A 0.9300
C47 C49 1.346(6)
C47 H47A 0.9300
C52 C50 1.367(7)
C52 H52A 0.9300
C50 C51 1.407(7)
C50 C49 1.496(6)
C51 H51A 0.9300
C45 H45A 0.9300
C44 C43 1.471(6)
C44 H44A 0.9700
C44 H44B 0.9700
C43 H43A 0.9700
C43 H43B 0.9700
C41 H41A 0.9600
C41 H41B 0.9600
C41 H41C 0.9600

loop_
_platon_squeeze_void_nr
_platon_squeeze_void_average_x
_platon_squeeze_void_average_y
_platon_squeeze_void_average_z
_platon_squeeze_void_volume
_platon_squeeze_void_count_electrons
_platon_squeeze_void_content
1 -0.027 0.002 0.493 1144 391 ' '
